data_2218008
loop_
_publ_author_name
'Mohammat, M. Fazli'
'Shaameri, Zurina'
'Hamzah, A. Sazali'
'Kamarulzaman, N.'
'Fun, Hoong-Kun'
'Chantrapromma, Suchada'

_publ_section_title
;
 Methyl
 2-{[(4-hydroxyphenyl)(methoxycarbonyl)methyl]aminocarbonyl}ethanoate
 hemihydrate
;
_journal_coeditor_code SJ2467
_journal_issue 4
_journal_name_full 'Acta Crystallographica Section E'
_journal_page_first o663
_journal_page_last o664
_journal_paper_doi 10.1107/S1600536808005552
_journal_volume 64
_journal_year 2008
_chemical_formula_iupac 'C13 H15 N O6, 0.5H2 O'
_chemical_formula_moiety 'C13 H15 N O6, 0.5(H2 O)'
_chemical_formula_sum 'C13 H16 N O6.5'
_chemical_formula_weight 290.27
_chemical_name_common
;
Methyl 3-{[1-(4-hydroxyphenyl)-2-methoxy-2-oxoethyl]amino}-3-oxopropanoate
hemihydrate
;
_chemical_name_systematic
;
Methyl 2-{[(4-hydroxyphenyl)(methoxycarbonyl)methyl]aminocarbonyl}ethanoate
hemihydrate
;
_space_group_IT_number 5
_symmetry_cell_setting monoclinic
_symmetry_space_group_name_Hall 'C 2y'
_symmetry_space_group_name_H-M 'C 1 2 1'
_atom_sites_solution_hydrogens geom
_atom_sites_solution_primary direct
_atom_sites_solution_secondary difmap
_audit_creation_method SHELXL-97
_cell_angle_alpha 90.00
_cell_angle_beta 117.612(3)
_cell_angle_gamma 90.00
_cell_formula_units_Z 4
_cell_length_a 22.7764(12)
_cell_length_b 5.3046(3)
_cell_length_c 13.0686(6)
_cell_measurement_reflns_used 2248
_cell_measurement_temperature 100.00(10)
_cell_measurement_theta_max 29.99
_cell_measurement_theta_min 1.76
_cell_volume 1399.11(13)
_computing_cell_refinement 'APEX2 (Bruker, 2005)'
_computing_data_collection 'APEX2 (Bruker, 2005)'
_computing_data_reduction 'SAINT (Bruker, 2005)'
_computing_molecular_graphics 'SHELXTL (Sheldrick, 2008)'
_computing_publication_material
;
SHELXTL (Sheldrick, 2008) and PLATON (Spek, 2003)
;
_computing_structure_refinement 'SHELXTL (Sheldrick, 2008)'
_computing_structure_solution 'SHELXTL (Sheldrick, 2008)'
_diffrn_ambient_temperature 100.00(10)
_diffrn_detector_area_resol_mean 8.33
_diffrn_measured_fraction_theta_full 0.998
_diffrn_measured_fraction_theta_max 0.998
_diffrn_measurement_device_type
;
Bruker SMART APEX2 CCD area-detector
;
_diffrn_measurement_method \w
_diffrn_radiation_monochromator graphite
_diffrn_radiation_source 'fine-focus sealed tube'
_diffrn_radiation_type MoK\a
_diffrn_radiation_wavelength 0.71073
_diffrn_reflns_av_R_equivalents 0.0347
_diffrn_reflns_av_sigmaI/netI 0.0381
_diffrn_reflns_limit_h_max 31
_diffrn_reflns_limit_h_min -29
_diffrn_reflns_limit_k_max 7
_diffrn_reflns_limit_k_min -7
_diffrn_reflns_limit_l_max 18
_diffrn_reflns_limit_l_min -18
_diffrn_reflns_number 9426
_diffrn_reflns_theta_full 29.99
_diffrn_reflns_theta_max 29.99
_diffrn_reflns_theta_min 1.76
_diffrn_standards_number 0
_exptl_absorpt_coefficient_mu 0.112
_exptl_absorpt_correction_T_max 0.9957
_exptl_absorpt_correction_T_min 0.9562
_exptl_absorpt_correction_type multi-scan
_exptl_absorpt_process_details '(SADABS; Bruker, 2005)'
_exptl_crystal_colour Colorless
_exptl_crystal_density_diffrn 1.378
_exptl_crystal_density_method 'not measured'
_exptl_crystal_description Needle
_exptl_crystal_F_000 612
_exptl_crystal_size_max 0.41
_exptl_crystal_size_mid 0.19
_exptl_crystal_size_min 0.04
_refine_diff_density_max 0.389
_refine_diff_density_min -0.238
_refine_ls_extinction_method none
_refine_ls_goodness_of_fit_ref 1.057
_refine_ls_hydrogen_treatment mixed
_refine_ls_matrix_type full
_refine_ls_number_parameters 200
_refine_ls_number_reflns 2248
_refine_ls_number_restraints 1
_refine_ls_restrained_S_all 1.057
_refine_ls_R_factor_all 0.0509
_refine_ls_R_factor_gt 0.0398
_refine_ls_shift/su_max 0.000
_refine_ls_shift/su_mean 0.000
_refine_ls_structure_factor_coef Fsqd
_refine_ls_weighting_details 'calc w=1/[\s^2^(Fo^2^)+(0.0406P)^2^+0.4523P] where P=(Fo^2^+2Fc^2^)/3'
_refine_ls_weighting_scheme calc
_refine_ls_wR_factor_gt 0.0851
_refine_ls_wR_factor_ref 0.0904
_reflns_number_gt 1884
_reflns_number_total 2248
_reflns_threshold_expression I>2\s(I)
_cod_data_source_file sj2467.cif
_cod_data_source_block I
_cod_depositor_comments
;
The following automatic conversions were performed:
'_symmetry_cell_setting' value 'Monoclinic' changed to 'monoclinic'
according to '/home/saulius/struct/CIF-dictionaries/cif_core.dic'
dictionary named 'cif_core.dic' version 2.4.1 from 2010-06-29.

Automatic conversion script
Id: cif_fix_enum 1527 2010-12-29 10:47:43Z saulius 

The following automatic conversions were performed:

'_symmetry_cell_setting' value 'Monoclinic' changed to 'monoclinic'
according to /home/saulius/struct/CIF-dictionaries/cif_core.dic
dictionary named 'cif_core.dic' version 2.4.1 from 2010-06-29.

Automatic conversion script
Id: cif_fix_values 1715 2011-07-08 13:25:40Z adriana 
;
_cod_original_sg_symbol_H-M 'C 2'
_cod_original_formula_sum 'C13 H16 N1 O6.5'
_cod_database_code 2218008
_cod_database_fobs_code 2218008

loop_
_symmetry_equiv_pos_as_xyz
'x, y, z'
'-x, y, -z'
'x+1/2, y+1/2, z'
'-x+1/2, y+1/2, -z'

loop_
_atom_site_type_symbol
_atom_site_label
_atom_site_fract_x
_atom_site_fract_y
_atom_site_fract_z
_atom_site_U_iso_or_equiv
_atom_site_adp_type
_atom_site_calc_flag
_atom_site_refinement_flags
_atom_site_occupancy
O O1W 0.5000 0.8858(5) 0.5000 0.0242(5) Uani d S 1
H H1W 0.4734(14) 0.998(7) 0.518(2) 0.058(9) Uiso d . 1
O O1 0.41331(9) 0.1694(5) 0.55170(15) 0.0512(6) Uani d . 1
O O2 0.36387(7) 0.1785(3) 0.28492(11) 0.0255(3) Uani d . 1
O O3 0.51628(9) 0.7925(4) 0.27318(16) 0.0435(5) Uani d . 1
O O4 0.32338(7) 0.3629(4) 0.53519(12) 0.0311(4) Uani d . 1
O O5 0.52565(7) 0.5121(3) 0.15432(12) 0.0250(3) Uani d . 1
O O6 0.23720(7) 0.3718(3) -0.23284(11) 0.0232(3) Uani d . 1
H H1O6 0.2058(14) 0.488(7) -0.250(2) 0.046(8) Uiso d . 1
N N1 0.43133(8) 0.5081(4) 0.31026(13) 0.0196(4) Uani d . 1
H H1N1 0.4513(13) 0.650(6) 0.351(2) 0.039(7) Uiso d . 1
C C1 0.37123(10) 0.3244(4) 0.50613(16) 0.0231(5) Uani d . 1
C C2 0.36758(10) 0.5050(5) 0.41546(17) 0.0239(4) Uani d . 1
H H2A 0.3963 0.6477 0.4522 0.029 Uiso calc R 1
H H2B 0.3226 0.5676 0.3728 0.029 Uiso calc R 1
C C3 0.38810(9) 0.3812(5) 0.33240(15) 0.0201(4) Uani d . 1
C C4 0.44916(9) 0.4168(4) 0.22326(14) 0.0178(4) Uani d . 1
H H4 0.4684 0.2479 0.2450 0.021 Uiso calc R 1
C C5 0.50120(10) 0.5952(4) 0.22279(16) 0.0213(4) Uani d . 1
C C6 0.32471(12) 0.1992(6) 0.62502(18) 0.0382(6) Uani d . 1
H H6A 0.3150 0.0295 0.5966 0.057 Uiso calc R 1
H H6B 0.2921 0.2546 0.6473 0.057 Uiso calc R 1
H H6C 0.3678 0.2051 0.6907 0.057 Uiso calc R 1
C C7 0.57232(10) 0.6792(5) 0.14299(18) 0.0275(5) Uani d . 1
H H7A 0.5530 0.8438 0.1209 0.041 Uiso calc R 1
H H7B 0.5831 0.6152 0.0850 0.041 Uiso calc R 1
H H7C 0.6119 0.6897 0.2155 0.041 Uiso calc R 1
C C8 0.39035(9) 0.4061(4) 0.10253(14) 0.0173(4) Uani d . 1
C C9 0.34208(9) 0.5916(4) 0.06352(15) 0.0185(4) Uani d . 1
H H9 0.3447 0.7234 0.1124 0.022 Uiso calc R 1
C C10 0.28956(9) 0.5828(4) -0.04846(15) 0.0186(4) Uani d . 1
H H10 0.2571 0.7071 -0.0738 0.022 Uiso calc R 1
C C11 0.28619(9) 0.3874(4) -0.12164(14) 0.0171(4) Uani d . 1
C C12 0.33391(9) 0.1994(4) -0.08248(15) 0.0202(4) Uani d . 1
H H12 0.3312 0.0669 -0.1311 0.024 Uiso calc R 1
C C13 0.38579(9) 0.2087(4) 0.02927(15) 0.0189(4) Uani d . 1
H H13 0.4177 0.0820 0.0552 0.023 Uiso calc R 1

loop_
_atom_site_aniso_label
_atom_site_aniso_U_11
_atom_site_aniso_U_22
_atom_site_aniso_U_33
_atom_site_aniso_U_12
_atom_site_aniso_U_13
_atom_site_aniso_U_23
O1W 0.0252(10) 0.0249(12) 0.0262(9) 0.000 0.0151(9) 0.000
O1 0.0576(11) 0.0695(15) 0.0432(9) 0.0427(12) 0.0373(9) 0.0351(11)
O2 0.0250(7) 0.0272(8) 0.0224(6) -0.0058(7) 0.0094(6) 0.0016(7)
O3 0.0540(11) 0.0432(12) 0.0547(11) -0.0279(9) 0.0432(10) -0.0289(9)
O4 0.0244(7) 0.0455(11) 0.0303(7) 0.0075(8) 0.0185(6) 0.0128(8)
O5 0.0257(7) 0.0254(8) 0.0320(7) -0.0051(7) 0.0204(6) -0.0065(7)
O6 0.0202(7) 0.0268(9) 0.0176(6) 0.0031(7) 0.0046(5) -0.0047(6)
N1 0.0196(8) 0.0240(9) 0.0163(7) -0.0034(8) 0.0093(6) -0.0012(7)
C1 0.0205(10) 0.0301(13) 0.0188(8) 0.0034(9) 0.0093(7) 0.0033(8)
C2 0.0220(9) 0.0286(11) 0.0240(9) 0.0026(9) 0.0132(8) 0.0046(9)
C3 0.0159(8) 0.0270(11) 0.0148(7) 0.0007(9) 0.0048(7) 0.0048(9)
C4 0.0174(8) 0.0200(10) 0.0166(7) -0.0016(8) 0.0083(7) -0.0003(8)
C5 0.0200(9) 0.0237(11) 0.0199(8) -0.0016(9) 0.0091(7) -0.0025(9)
C6 0.0391(13) 0.0542(17) 0.0285(10) -0.0056(14) 0.0218(10) 0.0085(13)
C7 0.0255(10) 0.0311(12) 0.0337(10) -0.0055(10) 0.0203(9) -0.0048(10)
C8 0.0175(8) 0.0181(10) 0.0175(7) -0.0034(8) 0.0091(7) 0.0017(8)
C9 0.0218(9) 0.0178(10) 0.0184(8) -0.0006(8) 0.0115(7) -0.0022(8)
C10 0.0191(9) 0.0168(10) 0.0208(8) 0.0018(8) 0.0099(7) 0.0011(8)
C11 0.0157(8) 0.0187(10) 0.0168(7) -0.0006(8) 0.0074(7) 0.0003(8)
C12 0.0233(10) 0.0183(10) 0.0196(8) -0.0002(9) 0.0105(8) -0.0030(8)
C13 0.0182(9) 0.0174(10) 0.0211(8) 0.0011(8) 0.0092(7) 0.0000(8)

loop_
_atom_type_symbol
_atom_type_description
_atom_type_scat_dispersion_real
_atom_type_scat_dispersion_imag
_atom_type_scat_source
C C 0.0033 0.0000 'International Tables Vol C Tables 4.2.6.8 and 6.1.1.4'
H H 0.0000 0.0000 'International Tables Vol C Tables 4.2.6.8 and 6.1.1.4'
N N 0.0061 0.0000 'International Tables Vol C Tables 4.2.6.8 and 6.1.1.4'
O O 0.0106 0.0000 'International Tables Vol C Tables 4.2.6.8 and 6.1.1.4'

loop_
_geom_angle_atom_site_label_1
_geom_angle_atom_site_label_2
_geom_angle_atom_site_label_3
_geom_angle
C1 O4 C6 115.36(18)
C5 O5 C7 115.06(18)
C11 O6 H1O6 112.7(18)
C3 N1 C4 120.25(18)
C3 N1 H1N1 120.7(17)
C4 N1 H1N1 119.0(17)
O1 C1 O4 122.7(2)
O1 C1 C2 125.06(19)
O4 C1 C2 112.13(18)
C1 C2 C3 111.5(2)
C1 C2 H2A 109.3
C3 C2 H2A 109.3
C1 C2 H2B 109.3
C3 C2 H2B 109.3
H2A C2 H2B 108.0
O2 C3 N1 122.28(19)
O2 C3 C2 121.48(19)
N1 C3 C2 116.2(2)
N1 C4 C5 107.25(16)
N1 C4 C8 113.02(16)
C5 C4 C8 109.38(15)
N1 C4 H4 109.0
C5 C4 H4 109.0
C8 C4 H4 109.0
O3 C5 O5 123.8(2)
O3 C5 C4 124.54(19)
O5 C5 C4 111.55(18)
O4 C6 H6A 109.5
O4 C6 H6B 109.5
H6A C6 H6B 109.5
O4 C6 H6C 109.5
H6A C6 H6C 109.5
H6B C6 H6C 109.5
O5 C7 H7A 109.5
O5 C7 H7B 109.5
H7A C7 H7B 109.5
O5 C7 H7C 109.5
H7A C7 H7C 109.5
H7B C7 H7C 109.5
C9 C8 C13 119.26(16)
C9 C8 C4 121.39(18)
C13 C8 C4 119.34(18)
C8 C9 C10 120.66(18)
C8 C9 H9 119.7
C10 C9 H9 119.7
C11 C10 C9 119.58(18)
C11 C10 H10 120.2
C9 C10 H10 120.2
O6 C11 C12 117.66(18)
O6 C11 C10 122.39(18)
C12 C11 C10 119.95(16)
C11 C12 C13 120.13(19)
C11 C12 H12 119.9
C13 C12 H12 119.9
C12 C13 C8 120.40(19)
C12 C13 H13 119.8
C8 C13 H13 119.8

loop_
_geom_bond_atom_site_label_1
_geom_bond_atom_site_label_2
_geom_bond_distance
O1W H1W 0.95(3)
O1 C1 1.192(3)
O2 C3 1.236(3)
O3 C5 1.199(3)
O4 C1 1.326(2)
O4 C6 1.449(3)
O5 C5 1.329(3)
O5 C7 1.443(3)
O6 C11 1.364(2)
O6 H1O6 0.89(3)
N1 C3 1.331(3)
N1 C4 1.456(2)
N1 H1N1 0.91(3)
C1 C2 1.496(3)
C2 C3 1.516(3)
C2 H2A 0.9700
C2 H2B 0.9700
C4 C5 1.519(3)
C4 C8 1.526(2)
C4 H4 0.9800
C6 H6A 0.9600
C6 H6B 0.9600
C6 H6C 0.9600
C7 H7A 0.9600
C7 H7B 0.9600
C7 H7C 0.9600
C8 C9 1.385(3)
C8 C13 1.390(3)
C9 C10 1.397(2)
C9 H9 0.9300
C10 C11 1.388(3)
C10 H10 0.9300
C11 C12 1.386(3)
C12 C13 1.390(2)
C12 H12 0.9300
C13 H13 0.9300

loop_
_geom_hbond_atom_site_label_D
_geom_hbond_atom_site_label_H
_geom_hbond_atom_site_label_A
_geom_hbond_site_symmetry_A
_geom_hbond_distance_DH
_geom_hbond_distance_HA
_geom_hbond_distance_DA
_geom_hbond_angle_DHA
_geom_hbond_publ_flag
O1W H1W O1 1_565 0.95(4) 1.86(3) 2.803(3) 170(3) y
N1 H1N1 O1W 1_555 0.91(3) 2.14(3) 3.002(3) 157(2) y
N1 H1N1 O3 1_555 0.91(3) 2.28(3) 2.669(3) 105(2) y
O6 H1O6 O2 4_555 0.89(4) 1.75(3) 2.638(2) 171(3) y
C2 H2A O1W 1_555 0.97 2.4893 3.363(3) 150 y
C2 H2B O6 4_555 0.97 2.3442 3.146(3) 140 y
C6 H6B O6 1_556 0.96 2.4939 3.420(3) 162 y
C7 H7B Cg1 2_655 0.96 2.6830 3.574(3) 155 y
C10 H10 Cg1 4_555 0.93 3.0110 3.717(2) 134 y

loop_
_geom_torsion_atom_site_label_1
_geom_torsion_atom_site_label_2
_geom_torsion_atom_site_label_3
_geom_torsion_atom_site_label_4
_geom_torsion
C6 O4 C1 O1 -1.3(3)
C6 O4 C1 C2 -178.40(19)
O1 C1 C2 C3 38.6(3)
O4 C1 C2 C3 -144.42(18)
C4 N1 C3 O2 3.3(3)
C4 N1 C3 C2 -174.03(16)
C1 C2 C3 O2 50.6(2)
C1 C2 C3 N1 -132.06(19)
C3 N1 C4 C5 -177.48(17)
C3 N1 C4 C8 61.9(2)
C7 O5 C5 O3 -0.6(3)
C7 O5 C5 C4 176.08(16)
N1 C4 C5 O3 -10.0(3)
C8 C4 C5 O3 113.0(2)
N1 C4 C5 O5 173.45(16)
C8 C4 C5 O5 -63.6(2)
N1 C4 C8 C9 38.6(3)
C5 C4 C8 C9 -80.8(2)
N1 C4 C8 C13 -142.68(19)
C5 C4 C8 C13 97.9(2)
C13 C8 C9 C10 -0.5(3)
C4 C8 C9 C10 178.14(18)
C8 C9 C10 C11 -0.7(3)
C9 C10 C11 O6 -178.20(18)
C9 C10 C11 C12 1.5(3)
O6 C11 C12 C13 178.59(19)
C10 C11 C12 C13 -1.2(3)
C11 C12 C13 C8 -0.1(3)
C9 C8 C13 C12 0.9(3)
C4 C8 C13 C12 -177.78(18)

loop_
_cod_related_entry_id
_cod_related_entry_database
_cod_related_entry_code
1 ChemSpider 21194887
